data_2235133
loop_
_publ_author_name
'Wen, Qin-Mei'
'Yin, Ben-Tao'
'Yan, Cong-Yan'
'Zhou, Cheng-He'

_publ_section_title
;
 (<i>Z</i>)-1-[4-Fluoro-2-(pyrrolidin-1-yl)phenyl]-3-phenyl-2-(1<i>H</i>-1,2,4-triazol-1-yl)prop-2-en-1-one
;
_journal_coeditor_code LH5432
_journal_issue 6
_journal_name_full 'Acta Crystallographica Section E'
_journal_page_first o1642
_journal_paper_doi 10.1107/S1600536812018454
_journal_volume 68
_journal_year 2012
_chemical_formula_iupac 'C21 H19 F N4 O'
_chemical_formula_moiety 'C21 H19 F N4 O'
_chemical_formula_sum 'C21 H19 F N4 O'
_chemical_formula_weight 362.40
_chemical_name_systematic
;
(<i>Z</i>)-1-[4-Fluoro-2-(pyrrolidin-1-yl)phenyl]-3-phenyl-
2-(1<i>H</i>-1,2,4-triazol-1-yl)prop-2-en-1-one
;
_space_group_IT_number 14
_symmetry_cell_setting monoclinic
_symmetry_space_group_name_Hall '-P 2ybc'
_symmetry_space_group_name_H-M 'P 1 21/c 1'
_atom_sites_solution_hydrogens geom
_atom_sites_solution_primary direct
_atom_sites_solution_secondary difmap
_audit_creation_method SHELXL-97
_cell_angle_alpha 90.00
_cell_angle_beta 94.47(3)
_cell_angle_gamma 90.00
_cell_formula_units_Z 4
_cell_length_a 11.217(2)
_cell_length_b 10.067(2)
_cell_length_c 15.793(3)
_cell_measurement_temperature 173(2)
_cell_measurement_theta_max 27.737
_cell_measurement_theta_min 2.250
_cell_volume 1777.9(6)
_computing_cell_refinement 'SAINT (Bruker, 1997)'
_computing_data_collection 'SMART (Bruker, 1997)'
_computing_data_reduction 'SAINT (Bruker, 1997)'
_computing_molecular_graphics 'PLATON (Spek, 2009)'
_computing_publication_material 'SHELXTL (Sheldrick, 2008)'
_computing_structure_refinement 'SHELXL97 (Sheldrick, 2008)'
_computing_structure_solution 'SHELXS97 (Sheldrick, 2008)'
_diffrn_ambient_temperature 173(2)
_diffrn_measured_fraction_theta_full 0.973
_diffrn_measured_fraction_theta_max 0.973
_diffrn_measurement_device_type 'Bruker SMART CCD'
_diffrn_measurement_method '\f and \w scans'
_diffrn_radiation_monochromator graphite
_diffrn_radiation_source 'fine-focus sealed tube'
_diffrn_radiation_type MoK\a
_diffrn_radiation_wavelength 0.71073
_diffrn_reflns_av_R_equivalents 0.0582
_diffrn_reflns_av_sigmaI/netI 0.0529
_diffrn_reflns_limit_h_max 13
_diffrn_reflns_limit_h_min -13
_diffrn_reflns_limit_k_max 12
_diffrn_reflns_limit_k_min -11
_diffrn_reflns_limit_l_max 19
_diffrn_reflns_limit_l_min -19
_diffrn_reflns_number 13447
_diffrn_reflns_theta_full 26.00
_diffrn_reflns_theta_max 26.00
_diffrn_reflns_theta_min 3.05
_exptl_absorpt_coefficient_mu 0.094
_exptl_absorpt_correction_T_max 0.9972
_exptl_absorpt_correction_T_min 0.9725
_exptl_absorpt_correction_type multi-scan
_exptl_absorpt_process_details '(SADABS; Sheldrick, 1996)'
_exptl_crystal_colour yellow
_exptl_crystal_density_diffrn 1.354
_exptl_crystal_density_method 'not measured'
_exptl_crystal_description plate
_exptl_crystal_F_000 760
_exptl_crystal_size_max 0.30
_exptl_crystal_size_mid 0.08
_exptl_crystal_size_min 0.03
_refine_diff_density_max 0.233
_refine_diff_density_min -0.188
_refine_ls_extinction_coef 0.0075(13)
_refine_ls_extinction_expression Fc^*^=kFc[1+0.001xFc^2^\l^3^/sin(2\q)]^-1/4^
_refine_ls_extinction_method 'SHELXL97 (Sheldrick, 2008)'
_refine_ls_goodness_of_fit_ref 1.048
_refine_ls_hydrogen_treatment refall
_refine_ls_matrix_type full
_refine_ls_number_parameters 321
_refine_ls_number_reflns 3403
_refine_ls_number_restraints 2
_refine_ls_restrained_S_all 1.057
_refine_ls_R_factor_all 0.0779
_refine_ls_R_factor_gt 0.0478
_refine_ls_shift/su_max 0.000
_refine_ls_shift/su_mean 0.000
_refine_ls_structure_factor_coef Fsqd
_refine_ls_weighting_details 'calc w=1/[\s^2^(Fo^2^)+(0.0576P)^2^] where P=(Fo^2^+2Fc^2^)/3'
_refine_ls_weighting_scheme calc
_refine_ls_wR_factor_gt 0.1046
_refine_ls_wR_factor_ref 0.1184
_reflns_number_gt 2341
_reflns_number_total 3403
_reflns_threshold_expression I>2\s(I)
_cod_data_source_file lh5432.cif
_cod_data_source_block I
_cod_original_cell_volume 1778.0(6)
_cod_original_sg_symbol_H-M 'P 21/c'
_cod_database_code 2235133
_cod_database_fobs_code 2235133

loop_
_symmetry_equiv_pos_as_xyz
'x, y, z'
'-x, y+1/2, -z+1/2'
'-x, -y, -z'
'x, -y-1/2, z-1/2'

loop_
_atom_site_type_symbol
_atom_site_label
_atom_site_fract_x
_atom_site_fract_y
_atom_site_fract_z
_atom_site_U_iso_or_equiv
_atom_site_adp_type
_atom_site_calc_flag
_atom_site_refinement_flags
_atom_site_occupancy
_atom_site_symmetry_multiplicity
F F1 0.06331(9) 0.07121(12) 0.14879(7) 0.0506(4) Uani d . 1 1
N N3 0.73647(12) -0.01216(15) 0.27605(9) 0.0291(4) Uani d . 1 1
O O1 0.54633(11) 0.01888(14) 0.36550(8) 0.0389(4) Uani d . 1 1
C C8 0.62355(15) -0.06156(19) 0.24237(11) 0.0289(4) Uani d D 1 1
C C16 0.18387(18) -0.0239(2) 0.25987(13) 0.0340(5) Uani d . 1 1
C C17 0.29747(16) -0.06191(18) 0.29689(11) 0.0290(4) Uani d . 1 1
C C12 0.39893(16) -0.02771(18) 0.25277(11) 0.0290(4) Uani d . 1 1
N N2 0.76525(14) 0.11901(16) 0.27051(10) 0.0378(4) Uani d . 1 1
N N4 0.30375(13) -0.13062(16) 0.37147(9) 0.0320(4) Uani d . 1 1
C C13 0.38080(18) 0.02722(19) 0.17088(12) 0.0336(5) Uani d . 1 1
C C6 0.70879(16) -0.19160(19) 0.12221(11) 0.0291(4) Uani d . 1 1
C C11 0.52247(16) -0.02255(19) 0.29265(12) 0.0306(5) Uani d . 1 1
C C7 0.61641(17) -0.14582(19) 0.17621(11) 0.0312(5) Uani d . 1 1
C C3 0.87605(18) -0.2952(2) 0.01763(12) 0.0369(5) Uani d D 1 1
N N1 0.91459(14) 0.00330(19) 0.34166(10) 0.0422(5) Uani d . 1 1
C C5 0.68283(18) -0.3030(2) 0.07170(11) 0.0324(5) Uani d . 1 1
C C2 0.90214(18) -0.1816(2) 0.06478(12) 0.0369(5) Uani d D 1 1
C C1 0.82010(17) -0.1292(2) 0.11679(12) 0.0330(5) Uani d D 1 1
C C15 0.17490(16) 0.0344(2) 0.18190(13) 0.0363(5) Uani d . 1 1
C C18 0.19584(18) -0.1755(2) 0.41003(13) 0.0387(5) Uani d . 1 1
C C10 0.82587(17) -0.0775(2) 0.31872(12) 0.0354(5) Uani d . 1 1
C C9 0.87283(19) 0.1214(2) 0.31018(13) 0.0406(5) Uani d . 1 1
C C14 0.26982(18) 0.0594(2) 0.13393(14) 0.0365(5) Uani d . 1 1
C C4 0.76540(19) -0.3541(2) 0.01975(12) 0.0365(5) Uani d . 1 1
C C21 0.40905(18) -0.2063(2) 0.40537(14) 0.0392(5) Uani d . 1 1
C C20 0.3575(2) -0.3164(2) 0.45719(15) 0.0446(6) Uani d . 1 1
C C19 0.2455(2) -0.2535(3) 0.48764(15) 0.0477(6) Uani d . 1 1
H H15 0.5351(16) -0.1852(18) 0.1620(10) 0.031(5) Uiso d . 1 1
H H23 0.1166(17) -0.0388(19) 0.2867(12) 0.038(6) Uiso d . 1 1
H H3A 0.4540(15) -0.2398(18) 0.3554(11) 0.037(5) Uiso d . 1 1
H H5 0.2578(17) 0.1005(19) 0.0796(12) 0.042(6) Uiso d . 1 1
H H12 0.6041(17) -0.3451(19) 0.0728(11) 0.036(5) Uiso d . 1 1
H H7 0.8209(17) -0.174(2) 0.3276(12) 0.044(6) Uiso d . 1 1
H H8A 0.1441(17) -0.096(2) 0.4266(11) 0.043(6) Uiso d . 1 1
H H2A 0.3393(17) -0.396(2) 0.4217(12) 0.044(6) Uiso d . 1 1
H H18 0.4500(16) 0.0451(18) 0.1429(12) 0.037(5) Uiso d . 1 1
H H6 0.9173(18) 0.205(2) 0.3160(12) 0.048(6) Uiso d . 1 1
H H4 0.7450(17) -0.432(2) -0.0150(12) 0.041(6) Uiso d . 1 1
H H14 0.9352(18) -0.332(2) -0.0180(11) 0.047(6) Uiso d . 1 1
H H11 0.9777(18) -0.1339(19) 0.0632(11) 0.039(5) Uiso d . 1 1
H H8B 0.1457(18) -0.2321(19) 0.3678(12) 0.046(6) Uiso d . 1 1
H H10 0.8385(17) -0.0451(19) 0.1478(12) 0.044(6) Uiso d . 1 1
H H3B 0.4656(19) -0.144(2) 0.4417(13) 0.057(7) Uiso d . 1 1
H H1A 0.1847(19) -0.322(2) 0.5052(13) 0.060(7) Uiso d . 1 1
H H2B 0.4184(19) -0.346(2) 0.5040(12) 0.049(6) Uiso d . 1 1
H H1B 0.267(2) -0.193(2) 0.5352(14) 0.068(8) Uiso d . 1 1

loop_
_atom_site_aniso_label
_atom_site_aniso_U_11
_atom_site_aniso_U_22
_atom_site_aniso_U_33
_atom_site_aniso_U_12
_atom_site_aniso_U_13
_atom_site_aniso_U_23
F1 0.0285(7) 0.0611(9) 0.0608(8) 0.0060(6) -0.0043(6) 0.0095(6)
N3 0.0224(8) 0.0345(10) 0.0308(8) -0.0006(7) 0.0053(7) -0.0009(7)
O1 0.0283(8) 0.0522(10) 0.0372(8) -0.0007(7) 0.0075(6) -0.0078(7)
C8 0.0218(10) 0.0320(11) 0.0329(10) 0.0000(8) 0.0030(8) 0.0016(9)
C16 0.0223(10) 0.0366(12) 0.0439(12) -0.0043(9) 0.0078(9) -0.0025(10)
C17 0.0254(10) 0.0299(11) 0.0322(10) -0.0002(8) 0.0048(8) -0.0047(8)
C12 0.0236(10) 0.0302(11) 0.0337(10) 0.0025(8) 0.0058(8) -0.0019(8)
N2 0.0318(10) 0.0360(10) 0.0458(10) -0.0048(8) 0.0035(8) -0.0013(8)
N4 0.0231(8) 0.0370(10) 0.0367(9) 0.0018(7) 0.0083(7) -0.0001(7)
C13 0.0277(11) 0.0356(12) 0.0387(11) -0.0006(9) 0.0098(10) 0.0000(9)
C6 0.0257(10) 0.0330(11) 0.0288(10) 0.0029(9) 0.0035(8) 0.0026(8)
C11 0.0268(10) 0.0327(11) 0.0329(11) 0.0002(9) 0.0066(9) 0.0015(9)
C7 0.0235(10) 0.0355(12) 0.0355(11) -0.0020(9) 0.0070(9) 0.0044(9)
C3 0.0363(12) 0.0447(13) 0.0306(10) 0.0121(10) 0.0084(9) 0.0003(10)
N1 0.0268(9) 0.0613(13) 0.0389(10) -0.0053(9) 0.0053(8) 0.0048(9)
C5 0.0337(11) 0.0331(12) 0.0308(10) -0.0020(10) 0.0042(9) 0.0042(9)
C2 0.0249(11) 0.0521(14) 0.0341(11) 0.0002(10) 0.0048(9) 0.0006(10)
C1 0.0272(11) 0.0398(12) 0.0325(10) 0.0008(9) 0.0060(9) -0.0008(10)
C15 0.0219(10) 0.0383(12) 0.0480(12) 0.0018(9) -0.0028(9) -0.0021(10)
C18 0.0315(11) 0.0439(14) 0.0429(12) -0.0019(10) 0.0172(10) 0.0001(10)
C10 0.0260(11) 0.0468(14) 0.0340(11) 0.0029(10) 0.0068(9) 0.0041(10)
C9 0.0330(12) 0.0464(14) 0.0427(12) -0.0101(11) 0.0049(10) -0.0016(11)
C14 0.0358(12) 0.0367(12) 0.0371(12) 0.0028(10) 0.0032(10) 0.0045(10)
C4 0.0436(13) 0.0345(13) 0.0319(11) 0.0027(10) 0.0069(10) -0.0014(10)
C21 0.0328(12) 0.0448(14) 0.0409(12) 0.0070(11) 0.0086(10) 0.0048(11)
C20 0.0460(14) 0.0441(15) 0.0447(13) 0.0036(12) 0.0099(11) 0.0071(12)
C19 0.0506(15) 0.0478(15) 0.0471(13) -0.0030(12) 0.0187(12) 0.0058(12)

loop_
_atom_type_symbol
_atom_type_description
_atom_type_scat_dispersion_real
_atom_type_scat_dispersion_imag
_atom_type_scat_source
C C 0.0033 0.0016 'International Tables Vol C Tables 4.2.6.8 and 6.1.1.4'
H H 0.0000 0.0000 'International Tables Vol C Tables 4.2.6.8 and 6.1.1.4'
N N 0.0061 0.0033 'International Tables Vol C Tables 4.2.6.8 and 6.1.1.4'
O O 0.0106 0.0060 'International Tables Vol C Tables 4.2.6.8 and 6.1.1.4'
F F 0.0171 0.0103 'International Tables Vol C Tables 4.2.6.8 and 6.1.1.4'

loop_
_geom_angle_atom_site_label_1
_geom_angle_atom_site_label_2
_geom_angle_atom_site_label_3
_geom_angle
C10 N3 N2 109.69(16)
C10 N3 C8 128.79(17)
N2 N3 C8 121.47(15)
C7 C8 N3 120.55(16)
C7 C8 C11 125.48(17)
N3 C8 C11 113.65(15)
C15 C16 C17 119.48(19)
C15 C16 H23 119.3(12)
C17 C16 H23 121.2(12)
N4 C17 C16 118.64(16)
N4 C17 C12 123.83(16)
C16 C17 C12 117.52(17)
C13 C12 C17 118.80(17)
C13 C12 C11 116.20(16)
C17 C12 C11 124.01(16)
C9 N2 N3 101.55(17)
C17 N4 C18 121.73(16)
C17 N4 C21 124.29(15)
C18 N4 C21 110.76(15)
C14 C13 C12 123.04(19)
C14 C13 H18 120.7(11)
C12 C13 H18 116.2(11)
C5 C6 C1 118.15(17)
C5 C6 C7 117.39(17)
C1 C6 C7 124.45(18)
O1 C11 C12 122.52(16)
O1 C11 C8 117.93(16)
C12 C11 C8 119.47(16)
C8 C7 C6 130.44(18)
C8 C7 H15 114.9(10)
C6 C7 H15 114.6(10)
C4 C3 C2 119.69(19)
C4 C3 H14 120.5(12)
C2 C3 H14 119.8(12)
C10 N1 C9 102.06(18)
C4 C5 C6 121.24(19)
C4 C5 H12 119.7(11)
C6 C5 H12 119.1(11)
C3 C2 C1 120.8(2)
C3 C2 H11 122.7(11)
C1 C2 H11 116.5(12)
C2 C1 C6 120.0(2)
C2 C1 H10 119.7(11)
C6 C1 H10 120.2(11)
C16 C15 F1 117.59(17)
C16 C15 C14 124.80(18)
F1 C15 C14 117.60(17)
N4 C18 C19 103.35(17)
N4 C18 H8A 111.4(10)
C19 C18 H8A 111.9(10)
N4 C18 H8B 109.5(11)
C19 C18 H8B 112.8(11)
H8A C18 H8B 107.9(15)
N1 C10 N3 110.9(2)
N1 C10 H7 128.5(12)
N3 C10 H7 120.6(12)
N2 C9 N1 115.8(2)
N2 C9 H6 120.1(12)
N1 C9 H6 124.1(12)
C13 C14 C15 115.96(19)
C13 C14 H5 123.1(12)
C15 C14 H5 120.9(12)
C3 C4 C5 120.1(2)
C3 C4 H4 120.3(11)
C5 C4 H4 119.6(11)
N4 C21 C20 104.23(17)
N4 C21 H3A 108.6(10)
C20 C21 H3A 113.9(10)
N4 C21 H3B 109.3(12)
C20 C21 H3B 112.6(12)
H3A C21 H3B 108.0(15)
C21 C20 C19 103.03(19)
C21 C20 H2A 110.8(11)
C19 C20 H2A 112.1(12)
C21 C20 H2B 110.3(12)
C19 C20 H2B 114.9(12)
H2A C20 H2B 105.9(17)
C20 C19 C18 102.69(18)
C20 C19 H1A 112.8(12)
C18 C19 H1A 110.9(12)
C20 C19 H1B 110.2(14)
C18 C19 H1B 110.3(14)
H1A C19 H1B 109.8(18)

loop_
_geom_bond_atom_site_label_1
_geom_bond_atom_site_label_2
_geom_bond_distance
F1 C15 1.370(2)
N3 C10 1.337(2)
N3 N2 1.364(2)
N3 C8 1.425(2)
O1 C11 1.233(2)
C8 C7 1.343(3)
C8 C11 1.487(2)
C16 C15 1.361(3)
C16 C17 1.413(3)
C16 H23 0.906(19)
C17 N4 1.363(2)
C17 C12 1.422(2)
C12 C13 1.407(3)
C12 C11 1.478(3)
N2 C9 1.316(3)
N4 C18 1.468(2)
N4 C21 1.471(2)
C13 C14 1.372(3)
C13 H18 0.940(19)
C6 C5 1.394(3)
C6 C1 1.406(3)
C6 C7 1.467(2)
C7 H15 1.004(18)
C3 C4 1.378(3)
C3 C2 1.384(3)
C3 H14 0.974(19)
N1 C10 1.314(3)
N1 C9 1.358(3)
C5 C4 1.383(3)
C5 H12 0.980(19)
C2 C1 1.385(3)
C2 H11 0.976(19)
C1 H10 0.99(2)
C15 C14 1.377(3)
C18 C19 1.524(3)
C18 H8A 1.03(2)
C18 H8B 1.01(2)
C10 H7 0.98(2)
C9 H6 0.98(2)
C14 H5 0.954(19)
C4 H4 0.98(2)
C21 C20 1.519(3)
C21 H3A 1.026(18)
C21 H3B 1.03(2)
C20 C19 1.519(3)
C20 H2A 0.99(2)
C20 H2B 1.01(2)
C19 H1A 1.03(2)
C19 H1B 0.98(2)

loop_
_geom_hbond_atom_site_label_D
_geom_hbond_atom_site_label_H
_geom_hbond_atom_site_label_A
_geom_hbond_site_symmetry_A
_geom_hbond_distance_DH
_geom_hbond_distance_HA
_geom_hbond_distance_DA
_geom_hbond_angle_DHA
C5 H12 O1 2_645 0.981(19) 2.435(19) 3.347(2) 154.6(14)
C16 H23 N1 1_455 0.906(19) 2.525(19) 3.388(3) 159.3(16)

loop_
_cod_related_entry_id
_cod_related_entry_database
_cod_related_entry_code
1 ChemSpider 30657789
